data_4106595
loop_
_publ_author_name
'Vlad M. Iluc'
'Alexander J. M. Miller'
'John S. Anderson'
'Marisa J. Monreal'
'Mark P. Mehn'
'Gregory L. Hillhouse'

_publ_section_title
;
 Synthesis and Characterization of Three-Coordinate Ni(III)-Imide
 Complexes
;
_journal_name_full 'Journal of the American Chemical Society'
_journal_page_first 13055
_journal_page_last 13063
_journal_paper_doi 10.1021/ja2024993
_journal_volume 133
_journal_year 2011
_chemical_formula_sum 'C60 H67 B F24 N Ni P2'
_chemical_formula_weight 1389.61
_chemical_name_systematic
; 
 ? 
;
_space_group_IT_number 14
_symmetry_space_group_name_Hall '-P 2yn'
_symmetry_space_group_name_H-M 'P 1 21/n 1'
_atom_sites_solution_hydrogens geom
_atom_sites_solution_primary direct
_atom_sites_solution_secondary difmap
_audit_creation_method SHELXL-97
_cell_angle_alpha 90.00
_cell_angle_beta 112.082(4)
_cell_angle_gamma 90.00
_cell_formula_units_Z 4
_cell_length_a 17.736(5)
_cell_length_b 16.476(4)
_cell_length_c 23.481(6)
_cell_measurement_reflns_used 11176
_cell_measurement_temperature 100(2)
_cell_measurement_theta_max 25.00
_cell_measurement_theta_min 1.55
_cell_volume 6358(3)
_computing_structure_refinement 'SHELXL-97 (Sheldrick, 1997)'
_computing_structure_solution 'SHELXS-97 (Sheldrick, 1990)'
_diffrn_ambient_temperature 100(2)
_diffrn_measured_fraction_theta_full 0.999
_diffrn_measured_fraction_theta_max 0.999
_diffrn_radiation_monochromator graphite
_diffrn_radiation_source 'fine-focus sealed tube'
_diffrn_radiation_type MoK\a
_diffrn_radiation_wavelength 0.71073
_diffrn_reflns_av_R_equivalents 0.0381
_diffrn_reflns_av_sigmaI/netI 0.0458
_diffrn_reflns_limit_h_max 21
_diffrn_reflns_limit_h_min -16
_diffrn_reflns_limit_k_max 18
_diffrn_reflns_limit_k_min -19
_diffrn_reflns_limit_l_max 27
_diffrn_reflns_limit_l_min -27
_diffrn_reflns_number 32564
_diffrn_reflns_theta_full 25.00
_diffrn_reflns_theta_max 25.00
_diffrn_reflns_theta_min 1.55
_exptl_absorpt_coefficient_mu 0.465
_exptl_absorpt_correction_type none
_exptl_crystal_density_diffrn 1.452
_exptl_crystal_F_000 2852
_exptl_crystal_size_max 0.06
_exptl_crystal_size_mid 0.05
_exptl_crystal_size_min 0.03
_refine_diff_density_max 0.685
_refine_diff_density_min -0.351
_refine_diff_density_rms 0.074
_refine_ls_extinction_method none
_refine_ls_goodness_of_fit_ref 1.236
_refine_ls_hydrogen_treatment constr
_refine_ls_matrix_type full
_refine_ls_number_parameters 868
_refine_ls_number_reflns 11176
_refine_ls_number_restraints 0
_refine_ls_restrained_S_all 1.236
_refine_ls_R_factor_all 0.0837
_refine_ls_R_factor_gt 0.0717
_refine_ls_shift/su_max 0.001
_refine_ls_shift/su_mean 0.000
_refine_ls_structure_factor_coef Fsqd
_refine_ls_weighting_details 'calc w=1/[\s^2^(Fo^2^)+(0.0487P)^2^+0.0146P] where P=(Fo^2^+2Fc^2^)/3'
_refine_ls_weighting_scheme calc
_refine_ls_wR_factor_gt 0.1453
_refine_ls_wR_factor_ref 0.1500
_reflns_number_gt 9654
_reflns_number_total 11176
_reflns_threshold_expression >2sigma(I)
_cod_data_source_file ja2024993_si_002_1.cif
_cod_data_source_block vlad111s
_cod_original_sg_symbol_H-M 'P 21/n'
_cod_database_code 4106595

loop_
_symmetry_equiv_pos_as_xyz
'x, y, z'
'-x+1/2, y+1/2, -z+1/2'
'-x, -y, -z'
'x-1/2, -y-1/2, z-1/2'

loop_
_atom_site_label
_atom_site_type_symbol
_atom_site_fract_x
_atom_site_fract_y
_atom_site_fract_z
_atom_site_U_iso_or_equiv
_atom_site_adp_type
_atom_site_occupancy
_atom_site_symmetry_multiplicity
_atom_site_calc_flag
_atom_site_refinement_flags
B1 B 0.9781(3) 0.2027(3) 0.77350(19) 0.0224(9) Uani 1 1 d .
C1 C 0.1745(3) 0.0078(3) 0.5257(2) 0.0448(12) Uani 1 1 d .
H1A H 0.1243 0.0390 0.5035 0.054 Uiso 1 1 calc R
H1B H 0.1938 0.0225 0.5698 0.054 Uiso 1 1 calc R
C2 C 0.2101(3) 0.0067(3) 0.43204(19) 0.0383(11) Uani 1 1 d .
H2A H 0.2527 0.0203 0.4159 0.046 Uiso 1 1 calc R
H2B H 0.1605 0.0379 0.4084 0.046 Uiso 1 1 calc R
C3 C 0.2393(2) 0.0291(2) 0.50042(18) 0.0271(9) Uani 1 1 d .
C4 C 0.3168(3) -0.0191(3) 0.5359(2) 0.0403(11) Uani 1 1 d .
H4A H 0.3370 -0.0043 0.5800 0.048 Uiso 1 1 calc R
H4B H 0.3597 -0.0057 0.5200 0.048 Uiso 1 1 calc R
C5 C 0.2981(3) -0.1105(3) 0.5285(2) 0.0438(12) Uani 1 1 d .
H5 H 0.3485 -0.1420 0.5517 0.053 Uiso 1 1 calc R
C6 C 0.2694(3) -0.1310(3) 0.4610(2) 0.0455(12) Uani 1 1 d .
H6A H 0.2594 -0.1901 0.4554 0.055 Uiso 1 1 calc R
H6B H 0.3122 -0.1165 0.4453 0.055 Uiso 1 1 calc R
C7 C 0.1918(3) -0.0853(3) 0.4250(2) 0.0366(10) Uani 1 1 d .
H7 H 0.1722 -0.1009 0.3807 0.044 Uiso 1 1 calc R
C8 C 0.1562(3) -0.0838(3) 0.5179(2) 0.0467(12) Uani 1 1 d .
H8 H 0.1131 -0.0977 0.5341 0.056 Uiso 1 1 calc R
C9 C 0.1266(3) -0.1039(3) 0.4503(2) 0.0380(10) Uani 1 1 d .
H9A H 0.0772 -0.0718 0.4277 0.046 Uiso 1 1 calc R
H9B H 0.1121 -0.1621 0.4442 0.046 Uiso 1 1 calc R
C10 C 0.2330(3) -0.1298(3) 0.5533(2) 0.0502(13) Uani 1 1 d .
H10A H 0.2217 -0.1888 0.5498 0.060 Uiso 1 1 calc R
H10B H 0.2523 -0.1148 0.5973 0.060 Uiso 1 1 calc R
C11 C 0.0449(3) 0.2393(3) 0.4463(2) 0.0391(11) Uani 1 1 d .
H11A H -0.0082 0.2165 0.4209 0.059 Uiso 1 1 calc R
H11B H 0.0382 0.2771 0.4763 0.059 Uiso 1 1 calc R
H11C H 0.0818 0.1954 0.4679 0.059 Uiso 1 1 calc R
C12 C 0.0267(3) 0.3589(3) 0.3787(2) 0.0426(11) Uani 1 1 d .
H12A H 0.0470 0.3881 0.3510 0.064 Uiso 1 1 calc R
H12B H 0.0281 0.3949 0.4123 0.064 Uiso 1 1 calc R
H12C H -0.0293 0.3412 0.3559 0.064 Uiso 1 1 calc R
C13 C 0.0783(3) 0.2277(3) 0.35319(19) 0.0372(10) Uani 1 1 d .
H13A H 0.0235 0.2050 0.3336 0.056 Uiso 1 1 calc R
H13B H 0.1175 0.1836 0.3699 0.056 Uiso 1 1 calc R
H13C H 0.0925 0.2581 0.3227 0.056 Uiso 1 1 calc R
C14 C 0.0806(2) 0.2847(3) 0.40524(19) 0.0317(9) Uani 1 1 d .
C15 C 0.3944(2) 0.3013(3) 0.64306(19) 0.0335(10) Uani 1 1 d .
C16 C 0.4205(3) 0.3760(3) 0.6839(2) 0.0474(12) Uani 1 1 d .
H16A H 0.3977 0.3733 0.7159 0.071 Uiso 1 1 calc R
H16B H 0.4005 0.4249 0.6590 0.071 Uiso 1 1 calc R
H16C H 0.4800 0.3778 0.7030 0.071 Uiso 1 1 calc R
C17 C 0.4373(3) 0.3033(3) 0.5972(2) 0.0404(11) Uani 1 1 d .
H17A H 0.4231 0.3536 0.5732 0.061 Uiso 1 1 calc R
H17B H 0.4199 0.2566 0.5695 0.061 Uiso 1 1 calc R
H17C H 0.4963 0.3010 0.6196 0.061 Uiso 1 1 calc R
C18 C 0.4210(3) 0.2237(3) 0.6810(2) 0.0459(12) Uani 1 1 d .
H18A H 0.4806 0.2214 0.6993 0.069 Uiso 1 1 calc R
H18B H 0.4003 0.1764 0.6543 0.069 Uiso 1 1 calc R
H18C H 0.3992 0.2234 0.7136 0.069 Uiso 1 1 calc R
C19 C 0.2226(3) 0.2757(3) 0.64651(18) 0.0316(9) Uani 1 1 d .
C20 C 0.1348(3) 0.3025(3) 0.6112(2) 0.0504(13) Uani 1 1 d .
H20A H 0.1142 0.2766 0.5707 0.076 Uiso 1 1 calc R
H20B H 0.1329 0.3616 0.6063 0.076 Uiso 1 1 calc R
H20C H 0.1010 0.2863 0.6341 0.076 Uiso 1 1 calc R
C21 C 0.2546(3) 0.3216(3) 0.7078(2) 0.0468(12) Uani 1 1 d .
H21A H 0.2175 0.3132 0.7295 0.070 Uiso 1 1 calc R
H21B H 0.2580 0.3797 0.7001 0.070 Uiso 1 1 calc R
H21C H 0.3088 0.3012 0.7332 0.070 Uiso 1 1 calc R
C22 C 0.2227(3) 0.1848(3) 0.6583(2) 0.0448(12) Uani 1 1 d .
H22A H 0.1869 0.1731 0.6804 0.067 Uiso 1 1 calc R
H22B H 0.2781 0.1670 0.6829 0.067 Uiso 1 1 calc R
H22C H 0.2031 0.1558 0.6189 0.067 Uiso 1 1 calc R
C23 C 0.8161(2) 0.1967(2) 0.71904(16) 0.0242(8) Uani 1 1 d .
H23 H 0.8163 0.2538 0.7131 0.029 Uiso 1 1 calc R
C24 C 0.8908(2) 0.1560(2) 0.74703(16) 0.0206(8) Uani 1 1 d .
C25 C 0.8851(2) 0.0725(2) 0.75588(16) 0.0236(8) Uani 1 1 d .
H25 H 0.9338 0.0426 0.7754 0.028 Uiso 1 1 calc R
C26 C 0.8111(2) 0.0315(2) 0.73729(18) 0.0260(9) Uani 1 1 d .
C27 C 0.7422(2) 0.1559(2) 0.69982(17) 0.0256(9) Uani 1 1 d .
C28 C 0.7388(2) 0.0731(2) 0.70828(17) 0.0261(9) Uani 1 1 d .
H28 H 0.6881 0.0454 0.6945 0.031 Uiso 1 1 calc R
C29 C 0.9417(2) 0.2921(2) 0.67151(17) 0.0261(9) Uani 1 1 d .
H29 H 0.9061 0.2498 0.6498 0.031 Uiso 1 1 calc R
C30 C 0.9517(2) 0.3585(2) 0.63891(17) 0.0272(9) Uani 1 1 d .
C31 C 1.0023(2) 0.4218(2) 0.66831(18) 0.0290(9) Uani 1 1 d .
H31 H 1.0088 0.4676 0.6460 0.035 Uiso 1 1 calc R
C32 C 1.0435(2) 0.4165(2) 0.73144(18) 0.0263(9) Uani 1 1 d .
C33 C 1.0341(2) 0.3494(2) 0.76386(18) 0.0260(9) Uani 1 1 d .
H33 H 1.0641 0.3471 0.8069 0.031 Uiso 1 1 calc R
C34 C 0.9820(2) 0.2849(2) 0.73537(17) 0.0242(8) Uani 1 1 d .
C35 C 0.9936(2) 0.2218(2) 0.84595(17) 0.0223(8) Uani 1 1 d .
C36 C 1.0275(2) 0.1625(2) 0.89110(17) 0.0238(8) Uani 1 1 d .
H36 H 1.0421 0.1117 0.8791 0.029 Uiso 1 1 calc R
C37 C 1.0407(2) 0.1746(2) 0.95240(17) 0.0249(8) Uani 1 1 d .
C38 C 1.0191(2) 0.2479(3) 0.97155(18) 0.0269(9) Uani 1 1 d .
H38 H 1.0289 0.2574 1.0136 0.032 Uiso 1 1 calc R
C39 C 0.9829(2) 0.3066(2) 0.92740(18) 0.0256(9) Uani 1 1 d .
C40 C 0.9700(2) 0.2936(2) 0.86571(17) 0.0240(8) Uani 1 1 d .
H40 H 0.9445 0.3348 0.8365 0.029 Uiso 1 1 calc R
C41 C 1.0416(2) 0.0903(2) 0.72260(17) 0.0224(8) Uani 1 1 d .
H41 H 0.9886 0.0836 0.6921 0.027 Uiso 1 1 calc R
C42 C 1.1051(2) 0.0442(2) 0.71823(17) 0.0246(8) Uani 1 1 d .
C43 C 1.1834(2) 0.0530(2) 0.76238(18) 0.0254(9) Uani 1 1 d .
H43 H 1.2270 0.0214 0.7602 0.030 Uiso 1 1 calc R
C44 C 1.0527(2) 0.1459(2) 0.76975(16) 0.0208(8) Uani 1 1 d .
C45 C 1.1328(2) 0.1543(2) 0.81220(17) 0.0245(8) Uani 1 1 d .
H45 H 1.1439 0.1932 0.8442 0.029 Uiso 1 1 calc R
C46 C 1.1965(2) 0.1080(2) 0.80911(17) 0.0250(8) Uani 1 1 d .
C47 C 1.0883(2) -0.0123(3) 0.66548(19) 0.0308(9) Uani 1 1 d .
C48 C 1.2804(3) 0.1211(3) 0.8558(2) 0.0351(10) Uani 1 1 d .
C49 C 1.0815(3) 0.1094(3) 0.99764(18) 0.0329(10) Uani 1 1 d .
C50 C 0.9581(3) 0.3860(3) 0.9459(2) 0.0599(11) Uani 1 1 d .
C51 C 0.9081(3) 0.3617(3) 0.5705(2) 0.0370(10) Uani 1 1 d .
C52 C 1.0968(3) 0.4841(3) 0.7660(2) 0.0353(10) Uani 1 1 d .
C53 C 0.6648(2) 0.2031(3) 0.67155(18) 0.0311(9) Uani 1 1 d .
C54 C 0.2712(3) 0.2760(3) 0.3750(2) 0.0435(12) Uani 1 1 d .
H54A H 0.3055 0.2950 0.3533 0.065 Uiso 1 1 calc R
H54B H 0.2235 0.2479 0.3460 0.065 Uiso 1 1 calc R
H54C H 0.3024 0.2385 0.4078 0.065 Uiso 1 1 calc R
C55 C 0.2436(2) 0.3485(3) 0.40278(19) 0.0314(9) Uani 1 1 d .
C56 C 0.1933(3) 0.4073(3) 0.3524(2) 0.0409(11) Uani 1 1 d .
H56A H 0.2272 0.4293 0.3315 0.061 Uiso 1 1 calc R
H56B H 0.1736 0.4517 0.3709 0.061 Uiso 1 1 calc R
H56C H 0.1468 0.3784 0.3227 0.061 Uiso 1 1 calc R
C57 C 0.3202(3) 0.3936(3) 0.4446(2) 0.0467(12) Uani 1 1 d .
H57A H 0.3521 0.3582 0.4787 0.070 Uiso 1 1 calc R
H57B H 0.3044 0.4426 0.4609 0.070 Uiso 1 1 calc R
H57C H 0.3532 0.4087 0.4208 0.070 Uiso 1 1 calc R
C58 C 0.2541(2) 0.3997(2) 0.56454(18) 0.0288(9) Uani 1 1 d .
H58A H 0.2377 0.4324 0.5933 0.035 Uiso 1 1 calc R
H58B H 0.3021 0.4259 0.5607 0.035 Uiso 1 1 calc R
C59 C 0.1837(3) 0.3983(2) 0.50110(19) 0.0304(9) Uani 1 1 d .
H59A H 0.1845 0.4494 0.4792 0.036 Uiso 1 1 calc R
H59B H 0.1314 0.3959 0.5071 0.036 Uiso 1 1 calc R
C60 C 0.8116(3) -0.0573(3) 0.7490(2) 0.0391(10) Uani 1 1 d .
F1 F 1.28045(17) 0.1403(2) 0.91046(14) 0.0765(11) Uani 1 1 d .
F2 F 1.31918(16) 0.18025(18) 0.83951(17) 0.0718(10) Uani 1 1 d .
F3 F 1.32788(14) 0.05572(16) 0.86457(12) 0.0436(6) Uani 1 1 d .
F4 F 1.14866(16) -0.06509(17) 0.67294(12) 0.0521(8) Uani 1 1 d .
F5 F 1.02111(16) -0.05711(16) 0.65529(12) 0.0449(7) Uani 1 1 d .
F6 F 1.07540(15) 0.02635(16) 0.61301(10) 0.0409(6) Uani 1 1 d .
F7 F 0.9373(6) 0.3073(9) 0.5415(6) 0.042(3) Uani 0.60 1 d P
F8 F 0.9140(6) 0.4305(6) 0.5462(4) 0.092(4) Uani 0.80 1 d P
F9 F 0.8280(4) 0.3335(4) 0.5520(3) 0.0535(19) Uani 0.60 1 d P
F10 F 1.06923(18) 0.51953(18) 0.80535(14) 0.0579(8) Uani 1 1 d .
F11 F 1.17258(16) 0.45942(17) 0.80015(13) 0.0542(8) Uani 1 1 d .
F12 F 1.10645(18) 0.54315(17) 0.73013(12) 0.0547(8) Uani 1 1 d .
F13 F 1.06070(19) 0.11026(18) 1.04650(12) 0.0546(8) Uani 1 1 d .
F14 F 1.16159(16) 0.1161(2) 1.01901(15) 0.0721(10) Uani 1 1 d .
F15 F 1.06341(19) 0.03553(16) 0.97380(12) 0.0533(8) Uani 1 1 d .
F16 F 0.67073(15) 0.26443(16) 0.63632(12) 0.0455(7) Uani 1 1 d .
F18 F 0.60256(15) 0.15694(16) 0.63624(13) 0.0497(7) Uani 1 1 d .
F19 F 0.64086(15) 0.23642(17) 0.71420(11) 0.0441(7) Uani 1 1 d .
F20 F 0.73884(18) -0.08912(18) 0.7330(2) 0.0930(14) Uani 1 1 d .
F21 F 0.8506(3) -0.07551(18) 0.80779(14) 0.0801(11) Uani 1 1 d .
F22 F 0.8509(2) -0.09928(16) 0.72080(16) 0.0653(9) Uani 1 1 d .
F23 F 0.9680(9) 0.3924(8) 1.0020(4) 0.109(5) Uani 0.60 1 d P
F24 F 0.8813(5) 0.4033(5) 0.9139(4) 0.061(2) Uani 0.60 1 d P
F25 F 0.9927(6) 0.4478(6) 0.9293(6) 0.101(5) Uani 0.60 1 d P
N N 0.2551(3) 0.1137(2) 0.50755(16) 0.0358(10) Uani 1 1 d .
Ni Ni 0.25012(3) 0.21331(3) 0.51711(2) 0.02303(14) Uani 1 1 d .
P2 P 0.18930(6) 0.31176(6) 0.45308(5) 0.0238(2) Uani 1 1 d .
P1 P 0.28190(6) 0.29664(6) 0.59612(5) 0.0241(2) Uani 1 1 d .
F23A F 0.8912(10) 0.3797(11) 0.9552(14) 0.144(9) Uani 0.40 1 d P
F24A F 0.9578(15) 0.4460(9) 0.9126(5) 0.117(10) Uani 0.40 1 d P
F25A F 1.0127(8) 0.4094(9) 1.0013(7) 0.064(4) Uani 0.40 1 d P
F7A F 0.9181(13) 0.3015(12) 0.5421(9) 0.092(8) Uani 0.40 1 d P
F9A F 0.8351(7) 0.3844(9) 0.5558(5) 0.071(4) Uani 0.40 1 d P
F8A F 0.941(2) 0.419(3) 0.5437(19) 0.061(12) Uani 0.20 1 d P

loop_
_atom_site_aniso_label
_atom_site_aniso_U_11
_atom_site_aniso_U_22
_atom_site_aniso_U_33
_atom_site_aniso_U_23
_atom_site_aniso_U_13
_atom_site_aniso_U_12
B1 0.020(2) 0.026(2) 0.020(2) -0.0007(18) 0.0063(18) 0.0036(18)
C1 0.052(3) 0.045(3) 0.045(3) -0.011(2) 0.027(2) 0.002(2)
C2 0.045(3) 0.039(3) 0.031(2) 0.001(2) 0.015(2) -0.004(2)
C3 0.034(2) 0.018(2) 0.025(2) -0.0011(16) 0.0078(18) 0.0013(17)
C4 0.034(3) 0.045(3) 0.039(3) 0.002(2) 0.010(2) -0.002(2)
C5 0.039(3) 0.037(3) 0.044(3) -0.002(2) 0.003(2) 0.010(2)
C6 0.051(3) 0.034(3) 0.056(3) -0.001(2) 0.026(3) 0.013(2)
C7 0.040(3) 0.043(3) 0.028(2) -0.0068(19) 0.014(2) -0.004(2)
C8 0.047(3) 0.061(3) 0.045(3) -0.014(2) 0.031(2) -0.012(2)
C9 0.039(3) 0.039(3) 0.035(2) -0.003(2) 0.013(2) -0.008(2)
C10 0.073(4) 0.042(3) 0.032(3) 0.010(2) 0.015(3) -0.014(3)
C11 0.025(2) 0.048(3) 0.043(3) -0.001(2) 0.010(2) -0.007(2)
C12 0.028(2) 0.049(3) 0.048(3) 0.007(2) 0.010(2) 0.007(2)
C13 0.033(2) 0.039(3) 0.030(2) 0.0003(19) 0.0023(19) -0.004(2)
C14 0.021(2) 0.040(2) 0.032(2) 0.0006(19) 0.0072(18) -0.0002(18)
C15 0.022(2) 0.048(3) 0.028(2) 0.0018(19) 0.0067(18) 0.0021(19)
C16 0.041(3) 0.055(3) 0.040(3) -0.011(2) 0.008(2) -0.010(2)
C17 0.024(2) 0.058(3) 0.038(2) 0.003(2) 0.010(2) 0.006(2)
C18 0.035(3) 0.061(3) 0.036(3) 0.010(2) 0.006(2) 0.010(2)
C19 0.034(2) 0.037(2) 0.029(2) -0.0020(18) 0.0181(19) -0.0003(19)
C20 0.033(3) 0.081(4) 0.048(3) 0.002(3) 0.027(2) 0.005(3)
C21 0.063(3) 0.051(3) 0.038(3) -0.006(2) 0.032(3) -0.003(3)
C22 0.056(3) 0.048(3) 0.043(3) -0.003(2) 0.032(2) -0.011(2)
C23 0.031(2) 0.024(2) 0.0214(19) -0.0037(16) 0.0134(17) 0.0023(16)
C24 0.0208(19) 0.025(2) 0.0178(18) -0.0023(15) 0.0095(16) 0.0020(15)
C25 0.023(2) 0.030(2) 0.0207(19) -0.0003(16) 0.0114(16) 0.0053(16)
C26 0.027(2) 0.029(2) 0.027(2) -0.0038(17) 0.0158(18) 0.0006(17)
C27 0.022(2) 0.035(2) 0.0221(19) -0.0065(17) 0.0113(17) 0.0054(17)
C28 0.021(2) 0.034(2) 0.026(2) -0.0054(17) 0.0121(17) -0.0032(17)
C29 0.027(2) 0.025(2) 0.028(2) -0.0019(17) 0.0120(17) 0.0056(17)
C30 0.030(2) 0.027(2) 0.024(2) -0.0010(17) 0.0082(17) 0.0095(17)
C31 0.034(2) 0.027(2) 0.031(2) 0.0058(17) 0.0174(19) 0.0070(18)
C32 0.022(2) 0.028(2) 0.030(2) 0.0018(17) 0.0112(17) 0.0043(16)
C33 0.022(2) 0.033(2) 0.023(2) 0.0033(17) 0.0082(16) 0.0052(17)
C34 0.0207(19) 0.027(2) 0.027(2) -0.0027(16) 0.0107(16) 0.0060(16)
C35 0.0171(18) 0.026(2) 0.026(2) -0.0025(16) 0.0098(16) -0.0033(15)
C36 0.0192(19) 0.025(2) 0.030(2) -0.0017(16) 0.0115(17) -0.0002(16)
C37 0.0167(19) 0.036(2) 0.024(2) 0.0016(17) 0.0102(16) -0.0033(16)
C38 0.022(2) 0.040(2) 0.023(2) -0.0103(18) 0.0133(17) -0.0099(17)
C39 0.0205(19) 0.028(2) 0.031(2) -0.0090(17) 0.0129(17) -0.0062(16)
C40 0.0193(19) 0.026(2) 0.027(2) -0.0039(17) 0.0093(16) -0.0039(16)
C41 0.0209(19) 0.024(2) 0.0217(19) 0.0034(16) 0.0079(16) 0.0004(16)
C42 0.029(2) 0.025(2) 0.024(2) 0.0017(16) 0.0139(17) 0.0018(16)
C43 0.025(2) 0.025(2) 0.033(2) 0.0047(17) 0.0180(18) 0.0049(16)
C44 0.0202(19) 0.0207(19) 0.0234(19) 0.0033(15) 0.0105(16) -0.0019(15)
C45 0.025(2) 0.027(2) 0.022(2) -0.0005(16) 0.0106(17) -0.0011(16)
C46 0.021(2) 0.030(2) 0.025(2) 0.0035(17) 0.0097(17) 0.0010(16)
C47 0.030(2) 0.035(2) 0.031(2) 0.0002(18) 0.0159(19) 0.0068(19)
C48 0.027(2) 0.040(3) 0.039(3) -0.002(2) 0.013(2) 0.004(2)
C49 0.032(2) 0.043(3) 0.025(2) 0.0047(19) 0.0129(19) -0.0041(19)
C50 0.036(3) 0.041(3) 0.097(3) -0.016(2) 0.022(2) -0.004(2)
C51 0.044(3) 0.032(3) 0.031(2) 0.003(2) 0.010(2) 0.007(2)
C52 0.035(2) 0.035(2) 0.037(2) 0.006(2) 0.014(2) -0.0047(19)
C53 0.023(2) 0.037(2) 0.029(2) -0.0099(19) 0.0064(18) 0.0039(18)
C54 0.040(3) 0.054(3) 0.043(3) 0.001(2) 0.025(2) 0.005(2)
C55 0.027(2) 0.040(2) 0.029(2) -0.0006(18) 0.0119(18) -0.0009(18)
C56 0.046(3) 0.043(3) 0.037(2) 0.011(2) 0.019(2) 0.004(2)
C57 0.040(3) 0.065(3) 0.040(3) -0.003(2) 0.020(2) -0.020(2)
C58 0.031(2) 0.026(2) 0.029(2) -0.0054(17) 0.0102(18) -0.0002(17)
C59 0.034(2) 0.024(2) 0.035(2) -0.0011(18) 0.0164(19) 0.0038(18)
C60 0.033(2) 0.032(2) 0.056(2) -0.0010(19) 0.015(2) -0.0030(19)
F1 0.0285(15) 0.139(3) 0.0472(18) -0.0395(19) -0.0025(14) 0.0159(18)
F2 0.0267(15) 0.0551(19) 0.113(3) 0.0273(18) 0.0021(16) -0.0105(13)
F3 0.0251(13) 0.0490(16) 0.0489(16) 0.0042(13) 0.0050(12) 0.0088(12)
F4 0.0463(16) 0.0564(18) 0.0469(16) -0.0152(13) 0.0100(13) 0.0269(14)
F5 0.0499(16) 0.0430(15) 0.0515(16) -0.0185(13) 0.0302(14) -0.0175(13)
F6 0.0464(15) 0.0522(16) 0.0280(13) -0.0003(11) 0.0183(12) 0.0040(13)
F7 0.034(3) 0.064(7) 0.031(4) -0.009(4) 0.016(3) 0.008(3)
F8 0.190(11) 0.028(3) 0.026(3) 0.004(2) 0.004(5) -0.004(6)
F9 0.026(3) 0.096(5) 0.033(3) 0.005(4) 0.005(2) 0.001(4)
F10 0.0628(19) 0.0525(18) 0.068(2) -0.0276(15) 0.0361(17) -0.0230(15)
F11 0.0338(15) 0.0527(17) 0.0573(18) 0.0092(14) -0.0044(13) -0.0091(13)
F12 0.0599(19) 0.0496(17) 0.0410(15) 0.0169(13) 0.0034(14) -0.0244(14)
F13 0.078(2) 0.0588(18) 0.0339(15) 0.0116(13) 0.0284(15) 0.0087(16)
F14 0.0277(15) 0.092(2) 0.083(2) 0.050(2) 0.0061(15) 0.0027(15)
F15 0.079(2) 0.0348(15) 0.0378(15) 0.0062(12) 0.0131(15) 0.0082(14)
F16 0.0361(14) 0.0503(16) 0.0484(16) 0.0160(13) 0.0138(13) 0.0169(12)
F18 0.0248(13) 0.0512(17) 0.0578(17) -0.0153(14) -0.0019(12) 0.0030(12)
F19 0.0311(14) 0.0604(17) 0.0427(15) -0.0090(13) 0.0161(12) 0.0171(12)
F20 0.0348(17) 0.0387(18) 0.196(4) 0.021(2) 0.033(2) -0.0075(14)
F21 0.142(3) 0.0391(17) 0.0469(18) 0.0109(14) 0.021(2) -0.0091(19)
F22 0.102(3) 0.0295(15) 0.092(2) 0.0017(15) 0.068(2) 0.0088(16)
F23 0.182(13) 0.103(9) 0.041(5) -0.006(5) 0.040(8) 0.085(10)
F24 0.045(4) 0.038(4) 0.094(5) -0.017(3) 0.020(4) 0.015(3)
F25 0.094(6) 0.039(5) 0.221(15) -0.048(7) 0.116(8) -0.033(5)
N 0.051(3) 0.030(2) 0.0256(19) -0.0011(16) 0.0057(19) -0.0020(19)
Ni 0.0257(3) 0.0206(3) 0.0251(3) -0.0013(2) 0.0121(2) 0.0009(2)
P2 0.0210(5) 0.0243(5) 0.0265(5) -0.0011(4) 0.0094(4) 0.0014(4)
P1 0.0249(5) 0.0241(5) 0.0249(5) -0.0023(4) 0.0110(4) 0.0005(4)
F23A 0.071(12) 0.083(12) 0.22(3) -0.006(16) 0.028(17) -0.021(9)
F24A 0.28(3) 0.047(9) 0.031(5) 0.014(5) 0.063(9) 0.065(13)
F25A 0.074(8) 0.044(5) 0.057(7) -0.036(5) 0.006(6) 0.009(6)
F7A 0.20(2) 0.025(7) 0.025(7) -0.002(5) 0.005(11) 0.017(11)
F9A 0.031(5) 0.143(11) 0.030(5) 0.022(8) 0.001(4) 0.005(8)
F8A 0.063(13) 0.09(3) 0.050(12) 0.019(14) 0.029(10) -0.036(15)

loop_
_atom_type_symbol
_atom_type_description
_atom_type_scat_dispersion_real
_atom_type_scat_dispersion_imag
_atom_type_scat_source
C C 0.0033 0.0016 'International Tables Vol C Tables 4.2.6.8 and 6.1.1.4'
H H 0.0000 0.0000 'International Tables Vol C Tables 4.2.6.8 and 6.1.1.4'
B B 0.0013 0.0007 'International Tables Vol C Tables 4.2.6.8 and 6.1.1.4'
N N 0.0061 0.0033 'International Tables Vol C Tables 4.2.6.8 and 6.1.1.4'
F F 0.0171 0.0103 'International Tables Vol C Tables 4.2.6.8 and 6.1.1.4'
P P 0.1023 0.0942 'International Tables Vol C Tables 4.2.6.8 and 6.1.1.4'
Ni Ni 0.3393 1.1124 'International Tables Vol C Tables 4.2.6.8 and 6.1.1.4'

loop_
_geom_angle_atom_site_label_1
_geom_angle_atom_site_label_2
_geom_angle_atom_site_label_3
_geom_angle
C24 B1 C34 114.3(3)
C24 B1 C44 112.2(3)
C34 B1 C44 103.9(3)
C24 B1 C35 104.4(3)
C34 B1 C35 112.4(3)
C44 B1 C35 109.8(3)
C3 C1 C8 109.7(4)
C3 C2 C7 108.8(3)
N C3 C1 109.0(4)
N C3 C4 110.3(4)
C1 C3 C4 108.8(4)
N C3 C2 109.5(3)
C1 C3 C2 110.3(4)
C4 C3 C2 108.9(3)
C3 C4 C5 109.5(4)
C6 C5 C10 110.7(4)
C6 C5 C4 108.2(4)
C10 C5 C4 109.1(4)
C5 C6 C7 110.6(4)
C9 C7 C6 110.3(4)
C9 C7 C2 108.5(4)
C6 C7 C2 108.4(4)
C10 C8 C9 110.8(4)
C10 C8 C1 108.8(4)
C9 C8 C1 108.3(4)
C8 C9 C7 110.6(4)
C8 C10 C5 110.1(4)
C13 C14 C11 108.1(4)
C13 C14 C12 109.9(4)
C11 C14 C12 107.6(3)
C13 C14 P2 109.6(3)
C11 C14 P2 108.2(3)
C12 C14 P2 113.3(3)
C16 C15 C18 110.8(4)
C16 C15 C17 108.2(4)
C18 C15 C17 107.5(4)
C16 C15 P1 113.9(3)
C18 C15 P1 109.4(3)
C17 C15 P1 106.6(3)
C22 C19 C20 108.2(4)
C22 C19 C21 109.9(4)
C20 C19 C21 108.0(4)
C22 C19 P1 109.3(3)
C20 C19 P1 107.6(3)
C21 C19 P1 113.7(3)
C27 C23 C24 121.8(4)
C25 C24 C23 115.5(3)
C25 C24 B1 121.3(3)
C23 C24 B1 123.0(3)
C26 C25 C24 122.8(4)
C28 C26 C25 120.2(4)
C28 C26 C60 121.2(4)
C25 C26 C60 118.6(4)
C28 C27 C23 121.2(4)
C28 C27 C53 119.5(4)
C23 C27 C53 119.2(4)
C27 C28 C26 118.4(4)
C30 C29 C34 122.6(4)
C31 C30 C29 121.0(4)
C31 C30 C51 119.1(4)
C29 C30 C51 119.9(4)
C30 C31 C32 118.0(4)
C33 C32 C31 120.9(4)
C33 C32 C52 118.6(4)
C31 C32 C52 120.5(4)
C32 C33 C34 122.4(4)
C33 C34 C29 115.2(4)
C33 C34 B1 121.4(3)
C29 C34 B1 123.0(3)
C40 C35 C36 116.0(3)
C40 C35 B1 123.5(3)
C36 C35 B1 120.4(3)
C37 C36 C35 123.0(4)
C36 C37 C38 120.1(4)
C36 C37 C49 119.0(4)
C38 C37 C49 120.9(3)
C39 C38 C37 118.1(3)
C38 C39 C40 121.2(4)
C38 C39 C50 119.9(4)
C40 C39 C50 119.0(4)
C35 C40 C39 121.6(4)
C44 C41 C42 122.7(4)
C43 C42 C41 119.7(3)
C43 C42 C47 121.1(3)
C41 C42 C47 119.2(4)
C46 C43 C42 119.1(3)
C41 C44 C45 115.6(3)
C41 C44 B1 122.6(3)
C45 C44 B1 121.6(3)
C46 C45 C44 122.4(4)
C43 C46 C45 120.5(4)
C43 C46 C48 120.3(3)
C45 C46 C48 119.2(4)
F6 C47 F4 106.5(3)
F6 C47 F5 105.4(3)
F4 C47 F5 106.1(3)
F6 C47 C42 112.5(3)
F4 C47 C42 113.4(3)
F5 C47 C42 112.2(3)
F1 C48 F2 107.1(4)
F1 C48 F3 105.8(4)
F2 C48 F3 105.7(3)
F1 C48 C46 112.6(3)
F2 C48 C46 112.0(4)
F3 C48 C46 113.1(4)
F14 C49 F15 106.9(4)
F14 C49 F13 106.2(3)
F15 C49 F13 105.8(3)
F14 C49 C37 112.0(3)
F15 C49 C37 112.6(3)
F13 C49 C37 112.9(4)
F24A C50 F23 123.1(9)
F24A C50 F23A 112.3(14)
F23 C50 F23A 66.8(11)
F24A C50 F24 73.3(11)
F23 C50 F24 106.6(7)
F23A C50 F24 45.1(12)
F24A C50 F25 26.6(11)
F23 C50 F25 110.1(9)
F23A C50 F25 132.1(11)
F24 C50 F25 99.2(7)
F24A C50 F25A 102.0(11)
F23 C50 F25A 37.5(7)
F23A C50 F25A 103.3(12)
F24 C50 F25A 134.4(7)
F25 C50 F25A 79.6(9)
F24A C50 C39 116.1(7)
F23 C50 C39 115.7(6)
F23A C50 C39 111.6(7)
F24 C50 C39 112.2(5)
F25 C50 C39 111.7(5)
F25A C50 C39 110.3(7)
F7A C51 F9A 115.3(12)
F7A C51 F8 114.3(11)
F9A C51 F8 82.2(8)
F7A C51 F7 15.3(14)
F9A C51 F7 127.5(8)
F8 C51 F7 104.6(8)
F7A C51 F8A 98(2)
F9A C51 F8A 103.7(18)
F8 C51 F8A 22.9(19)
F7 C51 F8A 85.2(18)
F7A C51 F9 84.5(11)
F9A C51 F9 36.6(6)
F8 C51 F9 113.3(7)
F7 C51 F9 99.3(6)
F8A C51 F9 129.7(18)
F7A C51 C30 115.3(10)
F9A C51 C30 111.4(6)
F8 C51 C30 114.1(6)
F7 C51 C30 112.3(7)
F8A C51 C30 112.2(18)
F9 C51 C30 112.0(5)
F10 C52 F12 106.6(4)
F10 C52 F11 105.4(4)
F12 C52 F11 105.0(3)
F10 C52 C32 112.6(3)
F12 C52 C32 113.9(4)
F11 C52 C32 112.7(4)
F16 C53 F18 106.5(3)
F16 C53 F19 105.8(3)
F18 C53 F19 106.0(3)
F16 C53 C27 113.2(3)
F18 C53 C27 112.6(3)
F19 C53 C27 112.1(3)
C54 C55 C56 110.6(4)
C54 C55 C57 107.6(4)
C56 C55 C57 107.9(4)
C54 C55 P2 109.8(3)
C56 C55 P2 113.7(3)
C57 C55 P2 107.1(3)
C59 C58 P1 111.8(3)
C58 C59 P2 113.1(3)
F20 C60 F22 107.1(4)
F20 C60 F21 106.4(4)
F22 C60 F21 103.7(4)
F20 C60 C26 113.7(4)
F22 C60 C26 112.9(3)
F21 C60 C26 112.3(4)
F8A F8 C51 87(5)
F8A F8 F9A 132(5)
C51 F8 F9A 48.2(6)
F9A F9 C51 63.0(11)
F25A F23 C50 76.8(15)
F25A F23 F23A 132(2)
C50 F23 F23A 57.4(8)
F23A F24 C50 66.1(10)
F23A F24 F24A 111.3(13)
C50 F24 F24A 51.6(6)
F24A F25 C50 71.0(19)
F24A F25 F25A 114(2)
C50 F25 F25A 51.1(6)
C3 N Ni 165.2(4)
N Ni P2 132.28(13)
N Ni P1 135.94(13)
P2 Ni P1 91.17(5)
C59 P2 C55 107.04(19)
C59 P2 C14 105.63(19)
C55 P2 C14 110.63(18)
C59 P2 Ni 106.11(14)
C55 P2 Ni 115.54(14)
C14 P2 Ni 111.22(14)
C58 P1 C15 105.18(19)
C58 P1 C19 106.99(19)
C15 P1 C19 111.00(19)
C58 P1 Ni 106.85(13)
C15 P1 Ni 113.41(14)
C19 P1 Ni 112.81(14)
F24 F23A C50 68.9(11)
F24 F23A F23 117.7(15)
C50 F23A F23 55.8(7)
F25 F24A C50 82.4(18)
F25 F24A F24 136(2)
C50 F24A F24 55.1(9)
F23 F25A C50 65.7(13)
F23 F25A F25 107.1(18)
C50 F25A F25 49.3(6)
F9 F9A C51 80.4(14)
F9 F9A F8 122.2(17)
C51 F9A F8 49.6(6)
F8 F8A C51 70(4)

loop_
_geom_bond_atom_site_label_1
_geom_bond_atom_site_label_2
_geom_bond_distance
B1 C24 1.629(6)
B1 C34 1.640(6)
B1 C44 1.648(5)
B1 C35 1.649(5)
C1 C3 1.519(6)
C1 C8 1.540(7)
C2 C3 1.535(6)
C2 C7 1.547(6)
C3 N 1.420(5)
C3 C4 1.535(6)
C4 C5 1.538(6)
C5 C6 1.508(7)
C5 C10 1.510(7)
C6 C7 1.517(6)
C7 C9 1.515(6)
C8 C10 1.506(7)
C8 C9 1.510(6)
C11 C14 1.532(6)
C12 C14 1.532(6)
C13 C14 1.530(6)
C14 P2 1.884(4)
C15 C16 1.520(6)
C15 C18 1.529(6)
C15 C17 1.534(6)
C15 P1 1.884(4)
C19 C22 1.524(6)
C19 C20 1.528(6)
C19 C21 1.533(6)
C19 P1 1.887(4)
C23 C27 1.390(5)
C23 C24 1.408(5)
C24 C25 1.400(5)
C25 C26 1.392(5)
C26 C28 1.386(5)
C26 C60 1.489(6)
C27 C28 1.383(6)
C27 C53 1.498(5)
C29 C30 1.384(5)
C29 C34 1.403(5)
C30 C31 1.380(6)
C30 C51 1.499(6)
C31 C32 1.387(6)
C32 C33 1.387(5)
C32 C52 1.489(6)
C33 C34 1.403(5)
C35 C40 1.392(5)
C35 C36 1.400(5)
C36 C37 1.383(5)
C37 C38 1.392(6)
C37 C49 1.492(6)
C38 C39 1.387(6)
C39 C40 1.395(5)
C39 C50 1.495(6)
C41 C44 1.393(5)
C41 C42 1.394(5)
C42 C43 1.393(5)
C42 C47 1.487(5)
C43 C46 1.374(5)
C44 C45 1.403(5)
C45 C46 1.388(5)
C46 C48 1.495(6)
C47 F6 1.328(5)
C47 F4 1.339(5)
C47 F5 1.345(5)
C48 F1 1.321(5)
C48 F2 1.329(5)
C48 F3 1.335(5)
C49 F14 1.321(5)
C49 F15 1.328(5)
C49 F13 1.331(5)
C50 F24A 1.259(14)
C50 F23 1.267(10)
C50 F23A 1.290(12)
C50 F24 1.316(8)
C50 F25 1.319(10)
C50 F25A 1.353(14)
C51 F7A 1.244(19)
C51 F9A 1.265(13)
C51 F8 1.291(10)
C51 F7 1.341(13)
C51 F8A 1.37(3)
C51 F9 1.400(9)
C52 F10 1.331(5)
C52 F12 1.340(5)
C52 F11 1.344(5)
C53 F16 1.335(5)
C53 F18 1.340(5)
C53 F19 1.343(4)
C54 C55 1.527(6)
C55 C56 1.529(6)
C55 C57 1.536(6)
C55 P2 1.882(4)
C58 C59 1.542(6)
C58 P1 1.844(4)
C59 P2 1.843(4)
C60 F20 1.310(5)
C60 F22 1.322(5)
C60 F21 1.325(5)
F8 F8A 0.54(4)
F8 F9A 1.680(15)
F9 F9A 0.846(12)
F23 F25A 0.846(15)
F23 F23A 1.41(2)
F24 F23A 1.00(3)
F24 F24A 1.54(2)
F25 F24A 0.60(2)
F25 F25A 1.71(2)
N Ni 1.663(4)
Ni P2 2.1992(12)
Ni P1 2.2041(12)
